data_1575657
loop_
_publ_author_name
'Liu, Shihua'
'Zheng, Shunlin'
'Lin, Jieli'
'Gr&#xfc;tzmacher, Hansj&#xf6;rg'
'Su, Cheng-Yong'
'Li, Zhongshu'

_publ_section_title
;
 B&#xfc;chner-type ring expansion of aromatic main-group biradicaloids
 toward phosphorus radical-derived NIR-II photothermal materials.
;
_journal_issue 40
_journal_name_full 'Chemical science'
_journal_page_first 18775
_journal_page_last 18782
_journal_paper_doi 10.1039/d5sc06158j
_journal_volume 16
_journal_year 2025
_chemical_formula_moiety 'C57 H74 Cl N4 P2, Cl, 4(C6 H5 F)'
_chemical_formula_sum 'C81 H94 Cl2 F4 N4 P2'
_chemical_formula_weight 1332.44
_space_group_crystal_system monoclinic
_space_group_IT_number 14
_space_group_name_Hall '-P 2ybc'
_space_group_name_H-M_alt 'P 1 21/c 1'
_atom_sites_solution_hydrogens geom
_atom_sites_solution_primary dual
_audit_creation_date 2025-05-08
_audit_creation_method
;
Olex2 1.5
(compiled 2024.02.16 svn.r378c4104 for OlexSys, GUI svn.r6928)
;
_audit_update_record
;
2025-06-14 deposited with the CCDC.	2025-09-09 downloaded from the CCDC.
;
_cell_angle_alpha 90
_cell_angle_beta 102.9060(10)
_cell_angle_gamma 90
_cell_formula_units_Z 4
_cell_length_a 13.01290(10)
_cell_length_b 24.51340(10)
_cell_length_c 24.10330(10)
_cell_measurement_reflns_used 45893
_cell_measurement_temperature 150.00(10)
_cell_measurement_theta_max 73.9020
_cell_measurement_theta_min 2.5990
_cell_volume 7494.49(8)
_computing_cell_refinement 'CrysAlisPro 1.171.39.28b (Rigaku OD, 2015)'
_computing_data_collection 'CrysAlisPro 1.171.39.28b (Rigaku OD, 2015)'
_computing_data_reduction 'CrysAlisPro 1.171.39.28b (Rigaku OD, 2015)'
_computing_molecular_graphics 'Olex2 1.5 (Dolomanov et al., 2009)'
_computing_publication_material 'Olex2 1.5 (Dolomanov et al., 2009)'
_computing_structure_refinement 'SHELXL 2018/3 (Sheldrick, 2015)'
_computing_structure_solution 'ShelXT (Sheldrick, 2015)'
_diffrn_ambient_environment N~2~
_diffrn_ambient_temperature 150.00(10)
_diffrn_detector 'CCD plate'
_diffrn_measured_fraction_theta_full 0.999
_diffrn_measured_fraction_theta_max 0.985
_diffrn_measurement_details
;
List of Runs (angles in degrees, time in seconds):

  # Type    Start    End  Width  t~exp~   \w     \q     \k     \f   Frames
#--------------------------------------------------------------------------
  1  \w     30.00  65.00   0.50    2.00    --    0.00  38.00 -90.00   70
  2  \w     -9.00  22.00   0.50    2.00    --    0.00  38.00 -90.00   62
  3  \w    -29.00  11.00   0.50    2.00    --    0.00 -57.00-120.00   80
  4  \w    -89.00  17.00   0.50    2.00    --    0.00 -19.00   0.00  212
  5  \w     31.00  77.00   0.50    2.00    --    0.00  57.00  90.00   92
  6  \w    -87.00  17.00   0.50    2.00    --    0.00 -38.00 120.00  208
  7  \w    103.00 129.00   0.50    8.00    --   95.20  30.00 120.00   52
  8  \w     17.00 126.00   0.50    8.00    --   95.20 -82.00-180.00  218
  9  \w     32.00  73.00   0.50    8.00    --   95.20 -45.00 -60.00   82
 10  \w     80.00 185.00   0.50    8.00    --   95.20  30.00  30.00  210
 11  \w     78.00 103.00   0.50    8.00    --   95.20 -82.00 120.00   50
 12  \w     66.00 126.00   0.50    8.00    --   95.20 -82.00 -90.00  120
 13  \w     79.00 171.00   0.50    8.00    --   95.20  30.00 -60.00  184
 14  \w     35.00 119.00   0.50    8.00    --   95.20 -82.00  60.00  168
 15  \w     87.00 123.00   0.50    8.00    --   95.20 -82.00-120.00   72
 16  \w    135.00 174.00   0.50    8.00    --   95.20  30.00  60.00   78
 17  \w     15.00  40.00   0.50    8.00    --   95.20 -82.00-120.00   50
 18  \w     71.00 104.00   0.50    8.00    --   95.20 -61.00  60.00   66
 19  \w     14.00 116.00   0.50    8.00    --   95.20 -61.00-180.00  204
 20  \w     81.00 173.00   0.50    8.00    --   95.20  30.00 -30.00  184
 21  \w     27.00  64.00   0.50    8.00    --   95.20 -61.00  60.00   74
 22  \w     94.00 120.00   0.50    8.00    --   95.20 -82.00  30.00   52
 23  \w     43.00 126.00   0.50    8.00    --   95.20 -82.00 -30.00  166
 24  \w     80.00 129.00   0.50    8.00    --   95.20  30.00  60.00   98
 25  \w     78.00 103.00   0.50    8.00    --   95.20 -82.00 129.47   50
 26  \w     77.00 102.00   0.50    8.00    --   95.20 -82.00 150.00   50
 27  \w     10.00  59.00   0.50    8.00    --   95.20 -82.00 129.47   98
;
_diffrn_measurement_device 'four-circle diffractometer'
_diffrn_measurement_device_type 'XtaLAB AFC12 (RINC): Kappa dual home/near'
_diffrn_measurement_method '\w scans'
_diffrn_orient_matrix_type 'CrysAlisPro convention (1999,Acta A55,543-557)'
_diffrn_orient_matrix_UB_11 0.0556030000
_diffrn_orient_matrix_UB_12 0.0121713000
_diffrn_orient_matrix_UB_13 -0.0487593000
_diffrn_orient_matrix_UB_21 0.0340274000
_diffrn_orient_matrix_UB_22 0.0562379000
_diffrn_orient_matrix_UB_23 0.0263301000
_diffrn_orient_matrix_UB_31 0.1024332000
_diffrn_orient_matrix_UB_32 -0.0253009000
_diffrn_orient_matrix_UB_33 0.0350661000
_diffrn_radiation_monochromator graphite
_diffrn_radiation_probe x-ray
_diffrn_radiation_type 'Cu K\a'
_diffrn_radiation_wavelength 1.54184
_diffrn_reflns_av_R_equivalents 0.0347
_diffrn_reflns_av_unetI/netI 0.0232
_diffrn_reflns_Laue_measured_fraction_full 0.999
_diffrn_reflns_Laue_measured_fraction_max 0.985
_diffrn_reflns_limit_h_max 16
_diffrn_reflns_limit_h_min -15
_diffrn_reflns_limit_k_max 30
_diffrn_reflns_limit_k_min -29
_diffrn_reflns_limit_l_max 30
_diffrn_reflns_limit_l_min -25
_diffrn_reflns_number 86312
_diffrn_reflns_point_group_measured_fraction_full 0.999
_diffrn_reflns_point_group_measured_fraction_max 0.985
_diffrn_reflns_theta_full 67.684
_diffrn_reflns_theta_max 74.253
_diffrn_reflns_theta_min 2.605
_diffrn_source 'fine-focus sealed X-ray tube'
_diffrn_source_type 'Enhance (Cu) X-ray Source'
_exptl_absorpt_coefficient_mu 1.615
_exptl_absorpt_correction_T_max 1.00000
_exptl_absorpt_correction_T_min 0.63442
_exptl_absorpt_correction_type multi-scan
_exptl_absorpt_process_details
;
CrysAlisPro 1.171.39.28b (Rigaku Oxford Diffraction, 2015)
Empirical absorption correction using spherical harmonics,
 implemented in SCALE3 ABSPACK scaling algorithm.
;
_exptl_crystal_colour 'metallic reddish red'
_exptl_crystal_colour_lustre metallic
_exptl_crystal_colour_modifier reddish
_exptl_crystal_colour_primary red
_exptl_crystal_density_diffrn 1.181
_exptl_crystal_description block
_exptl_crystal_F_000 2832
_exptl_crystal_size_max 0.15
_exptl_crystal_size_mid 0.13
_exptl_crystal_size_min 0.1
_refine_diff_density_max 1.366
_refine_diff_density_min -1.139
_refine_diff_density_rms 0.057
_refine_ls_extinction_method none
_refine_ls_goodness_of_fit_ref 1.031
_refine_ls_hydrogen_treatment constr
_refine_ls_matrix_type full
_refine_ls_number_parameters 826
_refine_ls_number_reflns 15053
_refine_ls_number_restraints 6
_refine_ls_restrained_S_all 1.164
_refine_ls_R_factor_all 0.0615
_refine_ls_R_factor_gt 0.0573
_refine_ls_shift/su_max 0.001
_refine_ls_shift/su_mean 0.000
_refine_ls_structure_factor_coef Fsqd
_refine_ls_weighting_details 'w=1/[\s^2^(Fo^2^)+(0.0898P)^2^+5.5450P] where P=(Fo^2^+2Fc^2^)/3'
_refine_ls_weighting_scheme calc
_refine_ls_wR_factor_gt 0.1605
_refine_ls_wR_factor_ref 0.1642
_reflns_Friedel_coverage 0.000
_reflns_number_gt 13543
_reflns_number_total 15053
_reflns_threshold_expression 'I > 2\s(I)'
_cod_data_source_file d5sc06158j2.cif
_cod_data_source_block 2b
_cod_depositor_comments 'Adding full bibliography for 1575654--1575657.cif.'
_cod_database_code 1575657
_shelx_shelxl_version_number 2018/3
_shelx_space_group_comment
;
The symmetry employed for this shelxl refinement is uniquely defined
by the following loop, which should always be used as a source of
symmetry information in preference to the above space-group names.
They are only intended as comments.
;
_shelx_estimated_absorpt_t_max 0.855
_shelx_estimated_absorpt_t_min 0.794
_reflns_odcompleteness_completeness 99.98
_reflns_odcompleteness_iscentric 1
_reflns_odcompleteness_theta 66.97
_olex2_refinement_description
;
1. Fixed Uiso
 At 1.2 times of:
  All C(H) groups, All C(H,H) groups
 At 1.5 times of:
  All C(H,H,H) groups
2. Rigid bond restraints
 F2
 with sigma for 1-2 distances of 0.001 and sigma for 1-3 distances of 0.001
3. Uiso/Uaniso restraints and constraints
Uanis(F2) \\sim Ueq: with sigma of 0.001 and sigma for terminal atoms of 0.001
4. Others
 Fixed Sof: F3(0.5) C69(0.5) C70(0.5) H70(0.5) C71(0.5) H71(0.5) C72(0.5)
 H72(0.5) C73(0.5) H73(0.5) C74(0.5) H74(0.5) H76(0.6) H79(0.4) F4(0.4) F5(0.6)
 F6(0.5) C81(0.5) H81(0.5) C82(0.5) C83(0.5) H83(0.5) C84(0.5) H84(0.5)
 C85(0.5) H85(0.5) C86(0.5) H86(0.5)
5.a Free rotating group:
 F3(C69,C70,C71,C72,C73,C74), F6(C81,C82,C83,C84,C85,C86)
5.b Ternary CH refined with riding coordinates:
 C17(H17), C20(H20), C29(H29), C32(H32), C41(H41), C44(H44), C53(H53), C56(H56)
5.c Secondary CH2 refined with riding coordinates:
 C5(H5A,H5B)
5.d Aromatic/amide H refined with riding coordinates:
 C6(H6), C7(H7), C8(H8), C9(H9), C12(H12), C13(H13), C14(H14), C24(H24),
 C25(H25), C26(H26), C36(H36), C37(H37), C38(H38), C48(H48), C49(H49), C50(H50),
  C70(H70), C71(H71), C72(H72), C73(H73), C74(H74), C75(H75), C76(H76),
 C77(H77), C78(H78), C79(H79), C80(H80), C024(H024), C65(H65), C66(H66),
 C67(H67), C68(H68), C59(H59), C60(H60), C61(H61), C62(H62), C63(H63), C81(H81),
  C83(H83), C84(H84), C85(H85), C86(H86)
5.e Idealised Me refined as rotating group:
 C16(H16A,H16B,H16C), C18(H18A,H18B,H18C), C19(H19A,H19B,H19C), C21(H21A,H21B,
 H21C), C28(H28A,H28B,H28C), C30(H30A,H30B,H30C), C31(H31A,H31B,H31C), C33(H33A,
 H33B,H33C), C40(H40A,H40B,H40C), C42(H42A,H42B,H42C), C43(H43A,H43B,H43C),
 C45(H45A,H45B,H45C), C52(H52A,H52B,H52C), C54(H54A,H54B,H54C), C55(H55A,H55B,
 H55C), C57(H57A,H57B,H57C)
;
_olex2_submission_special_instructions 'No special instructions were received'
_oxdiff_exptl_absorpt_empirical_details
;
Empirical correction (ABSPACK) includes:
- Absorption correction using spherical harmonics
- Frame scaling
;
_oxdiff_exptl_absorpt_empirical_full_max 1.492
_oxdiff_exptl_absorpt_empirical_full_min 0.712

loop_
_space_group_symop_operation_xyz
'x, y, z'
'-x, y+1/2, -z+1/2'
'-x, -y, -z'
'x, -y-1/2, z-1/2'

loop_
_atom_site_label
_atom_site_type_symbol
_atom_site_fract_x
_atom_site_fract_y
_atom_site_fract_z
_atom_site_U_iso_or_equiv
_atom_site_adp_type
_atom_site_occupancy
_atom_site_site_symmetry_order
_atom_site_calc_flag
_atom_site_refinement_flags_posn
_atom_site_refinement_flags_adp
_atom_site_refinement_flags_occupancy
_atom_site_disorder_assembly
_atom_site_disorder_group
C1 C 0.53888(14) 0.59266(7) 0.71177(9) 0.0283(4) Uani 1 1 d . . . . .
C2 C 0.48192(14) 0.63801(7) 0.72471(8) 0.0266(4) Uani 1 1 d . . . . .
C3 C 0.64923(14) 0.51653(7) 0.70425(8) 0.0281(4) Uani 1 1 d . . . . .
C4 C 0.71946(14) 0.47339(7) 0.70107(8) 0.0258(4) Uani 1 1 d . . . . .
C5 C 0.43508(16) 0.50326(9) 0.64105(10) 0.0384(5) Uani 1 1 d . . . . .
H5A H 0.429515 0.463053 0.637837 0.046 Uiso 1 1 calc R U . . .
H5B H 0.362977 0.517620 0.638198 0.046 Uiso 1 1 calc R U . . .
C6 C 0.35205(15) 0.69283(8) 0.74134(9) 0.0315(4) Uani 1 1 d . . . . .
H6 H 0.284701 0.704940 0.745296 0.038 Uiso 1 1 calc R U . . .
C7 C 0.44066(15) 0.72265(8) 0.74981(9) 0.0316(4) Uani 1 1 d . . . . .
H7 H 0.447586 0.759927 0.760794 0.038 Uiso 1 1 calc R U . . .
C8 C 0.79322(16) 0.39011(8) 0.69926(9) 0.0350(4) Uani 1 1 d . . . . .
H8 H 0.802059 0.351629 0.700045 0.042 Uiso 1 1 calc R U . . .
C9 C 0.86581(16) 0.42737(8) 0.69440(10) 0.0352(4) Uani 1 1 d . . . . .
H9 H 0.935528 0.420040 0.690494 0.042 Uiso 1 1 calc R U . . .
C10 C 0.62938(14) 0.70500(7) 0.74566(9) 0.0301(4) Uani 1 1 d . . . . .
C11 C 0.69320(16) 0.70760(8) 0.80053(10) 0.0367(4) Uani 1 1 d . . . . .
C12 C 0.79905(17) 0.72116(10) 0.80454(12) 0.0472(6) Uani 1 1 d . . . . .
H12 H 0.845492 0.723330 0.840988 0.057 Uiso 1 1 calc R U . . .
C13 C 0.83720(18) 0.73142(10) 0.75672(13) 0.0514(6) Uani 1 1 d . . . . .
H13 H 0.909722 0.739807 0.760554 0.062 Uiso 1 1 calc R U . . .
C14 C 0.77135(18) 0.72967(9) 0.70334(12) 0.0451(6) Uani 1 1 d . . . . .
H14 H 0.798708 0.737755 0.670878 0.054 Uiso 1 1 calc R U . . .
C15 C 0.66500(16) 0.71619(8) 0.69630(10) 0.0346(4) Uani 1 1 d . . . . .
C16 C 0.5275(2) 0.76528(11) 0.62335(12) 0.0562(7) Uani 1 1 d . . . . .
H16A H 0.486426 0.771402 0.652250 0.084 Uiso 1 1 calc R U . . .
H16B H 0.479631 0.761533 0.585897 0.084 Uiso 1 1 calc R U . . .
H16C H 0.574777 0.796324 0.622852 0.084 Uiso 1 1 calc R U . . .
C17 C 0.59245(19) 0.71334(9) 0.63740(10) 0.0404(5) Uani 1 1 d . . . . .
H17 H 0.541909 0.682700 0.637869 0.048 Uiso 1 1 calc R U . . .
C18 C 0.6509(3) 0.70094(13) 0.59068(13) 0.0643(8) Uani 1 1 d . . . . .
H18A H 0.694228 0.732426 0.585503 0.097 Uiso 1 1 calc R U . . .
H18B H 0.599816 0.693415 0.554995 0.097 Uiso 1 1 calc R U . . .
H18C H 0.696282 0.669012 0.601489 0.097 Uiso 1 1 calc R U . . .
C19 C 0.6481(3) 0.63576(12) 0.86581(13) 0.0644(8) Uani 1 1 d . . . . .
H19A H 0.610625 0.616383 0.831689 0.097 Uiso 1 1 calc R U . . .
H19B H 0.611559 0.629940 0.896747 0.097 Uiso 1 1 calc R U . . .
H19C H 0.720328 0.621872 0.877233 0.097 Uiso 1 1 calc R U . . .
C20 C 0.65067(19) 0.69637(11) 0.85303(11) 0.0480(6) Uani 1 1 d . . . . .
H20 H 0.576280 0.709843 0.845038 0.058 Uiso 1 1 calc R U . . .
C21 C 0.7112(3) 0.72639(12) 0.90593(12) 0.0656(8) Uani 1 1 d . . . . .
H21A H 0.779133 0.708349 0.920286 0.098 Uiso 1 1 calc R U . . .
H21B H 0.670019 0.725775 0.935363 0.098 Uiso 1 1 calc R U . . .
H21C H 0.723180 0.764271 0.896025 0.098 Uiso 1 1 calc R U . . .
C22 C 0.30041(14) 0.59955(7) 0.70326(9) 0.0293(4) Uani 1 1 d . . . . .
C23 C 0.28345(15) 0.55712(8) 0.73934(9) 0.0325(4) Uani 1 1 d . . . . .
C24 C 0.20805(16) 0.51816(8) 0.71588(10) 0.0384(5) Uani 1 1 d . . . . .
H24 H 0.194977 0.488320 0.738502 0.046 Uiso 1 1 calc R U . . .
C25 C 0.15239(16) 0.52244(9) 0.66035(11) 0.0416(5) Uani 1 1 d . . . . .
H25 H 0.101222 0.495528 0.645276 0.050 Uiso 1 1 calc R U . . .
C26 C 0.16954(16) 0.56520(9) 0.62606(10) 0.0398(5) Uani 1 1 d . . . . .
H26 H 0.129475 0.567527 0.588017 0.048 Uiso 1 1 calc R U . . .
C27 C 0.24536(15) 0.60507(8) 0.64689(9) 0.0330(4) Uani 1 1 d . . . . .
C28 C 0.1748(2) 0.69590(10) 0.60875(12) 0.0479(5) Uani 1 1 d . . . . .
H28A H 0.106270 0.680147 0.590726 0.072 Uiso 1 1 calc R U . . .
H28B H 0.188478 0.727817 0.586993 0.072 Uiso 1 1 calc R U . . .
H28C H 0.174234 0.706982 0.647750 0.072 Uiso 1 1 calc R U . . .
C29 C 0.26165(17) 0.65326(9) 0.61000(10) 0.0397(5) Uani 1 1 d . . . . .
H29 H 0.330591 0.670583 0.628025 0.048 Uiso 1 1 calc R U . . .
C30 C 0.2663(2) 0.63673(12) 0.54959(12) 0.0580(7) Uani 1 1 d . . . . .
H30A H 0.322247 0.609641 0.551043 0.087 Uiso 1 1 calc R U . . .
H30B H 0.281227 0.668933 0.528603 0.087 Uiso 1 1 calc R U . . .
H30C H 0.198496 0.621000 0.530307 0.087 Uiso 1 1 calc R U . . .
C31 C 0.2865(3) 0.59410(11) 0.83631(12) 0.0588(7) Uani 1 1 d . . . . .
H31A H 0.287826 0.631409 0.821893 0.088 Uiso 1 1 calc R U . . .
H31B H 0.323780 0.592906 0.876397 0.088 Uiso 1 1 calc R U . . .
H31C H 0.213218 0.582559 0.832860 0.088 Uiso 1 1 calc R U . . .
C32 C 0.34053(17) 0.55572(9) 0.80164(10) 0.0387(5) Uani 1 1 d . . . . .
H32 H 0.413505 0.569867 0.804156 0.046 Uiso 1 1 calc R U . . .
C33 C 0.3505(2) 0.49859(10) 0.82747(11) 0.0487(6) Uani 1 1 d . . . . .
H33A H 0.280633 0.485290 0.829851 0.073 Uiso 1 1 calc R U . . .
H33B H 0.396370 0.499846 0.865708 0.073 Uiso 1 1 calc R U . . .
H33C H 0.381044 0.473954 0.803446 0.073 Uiso 1 1 calc R U . . .
C34 C 0.60722(14) 0.39434(7) 0.71309(9) 0.0289(4) Uani 1 1 d . . . . .
C35 C 0.59292(17) 0.39510(8) 0.76906(9) 0.0348(4) Uani 1 1 d . . . . .
C36 C 0.49788(18) 0.37429(9) 0.77795(11) 0.0426(5) Uani 1 1 d . . . . .
H36 H 0.484578 0.374863 0.815130 0.051 Uiso 1 1 calc R U . . .
C37 C 0.42341(18) 0.35299(9) 0.73365(12) 0.0462(6) Uani 1 1 d . . . . .
H37 H 0.358841 0.339572 0.740446 0.055 Uiso 1 1 calc R U . . .
C38 C 0.44143(17) 0.35089(8) 0.67942(11) 0.0433(5) Uani 1 1 d . . . . .
H38 H 0.389718 0.335131 0.649598 0.052 Uiso 1 1 calc R U . . .
C39 C 0.53454(16) 0.37154(8) 0.66748(9) 0.0341(4) Uani 1 1 d . . . . .
C40 C 0.4609(3) 0.37468(12) 0.56017(12) 0.0631(8) Uani 1 1 d . . . . .
H40A H 0.411362 0.344610 0.560411 0.095 Uiso 1 1 calc R U . . .
H40B H 0.482871 0.374911 0.523839 0.095 Uiso 1 1 calc R U . . .
H40C H 0.426480 0.409367 0.564994 0.095 Uiso 1 1 calc R U . . .
C41 C 0.5571(2) 0.36714(10) 0.60871(10) 0.0457(5) Uani 1 1 d . . . . .
H41 H 0.609245 0.396191 0.605197 0.055 Uiso 1 1 calc R U . . .
C42 C 0.6082(3) 0.31174(13) 0.60252(13) 0.0637(8) Uani 1 1 d . . . . .
H42A H 0.670480 0.306991 0.633579 0.096 Uiso 1 1 calc R U . . .
H42B H 0.629177 0.310298 0.565953 0.096 Uiso 1 1 calc R U . . .
H42C H 0.557463 0.282532 0.604066 0.096 Uiso 1 1 calc R U . . .
C43 C 0.6392(3) 0.44260(17) 0.86510(14) 0.0806(11) Uani 1 1 d . . . . .
H43A H 0.592024 0.472520 0.848949 0.121 Uiso 1 1 calc R U . . .
H43B H 0.698945 0.457158 0.893438 0.121 Uiso 1 1 calc R U . . .
H43C H 0.600707 0.416229 0.883312 0.121 Uiso 1 1 calc R U . . .
C44 C 0.6796(2) 0.41453(11) 0.81800(10) 0.0457(5) Uani 1 1 d . . . . .
H44 H 0.723437 0.441524 0.802399 0.055 Uiso 1 1 calc R U . . .
C45 C 0.7503(3) 0.36601(15) 0.84089(13) 0.0690(8) Uani 1 1 d . . . . .
H45A H 0.708997 0.338440 0.855750 0.104 Uiso 1 1 calc R U . . .
H45B H 0.808589 0.378352 0.871479 0.104 Uiso 1 1 calc R U . . .
H45C H 0.778675 0.350151 0.810097 0.104 Uiso 1 1 calc R U . . .
C46 C 0.87364(14) 0.52969(8) 0.69163(9) 0.0292(4) Uani 1 1 d . . . . .
C47 C 0.92498(14) 0.55568(8) 0.74234(9) 0.0322(4) Uani 1 1 d . . . . .
C48 C 0.97453(16) 0.60515(9) 0.73679(10) 0.0373(5) Uani 1 1 d . . . . .
H48 H 1.011543 0.623642 0.769902 0.045 Uiso 1 1 calc R U . . .
C49 C 0.97056(17) 0.62766(9) 0.68384(10) 0.0395(5) Uani 1 1 d . . . . .
H49 H 1.004128 0.661640 0.681013 0.047 Uiso 1 1 calc R U . . .
C50 C 0.91845(16) 0.60142(9) 0.63500(10) 0.0376(4) Uani 1 1 d . . . . .
H50 H 0.916288 0.617750 0.599014 0.045 Uiso 1 1 calc R U . . .
C51 C 0.86870(15) 0.55112(8) 0.63754(9) 0.0323(4) Uani 1 1 d . . . . .
C52 C 0.7343(2) 0.55815(11) 0.54476(11) 0.0495(6) Uani 1 1 d . . . . .
H52A H 0.683758 0.572758 0.565568 0.074 Uiso 1 1 calc R U . . .
H52B H 0.696642 0.536973 0.512006 0.074 Uiso 1 1 calc R U . . .
H52C H 0.771960 0.588346 0.531454 0.074 Uiso 1 1 calc R U . . .
C53 C 0.81289(17) 0.52153(9) 0.58391(9) 0.0384(5) Uani 1 1 d . . . . .
H53 H 0.772601 0.490517 0.595698 0.046 Uiso 1 1 calc R U . . .
C54 C 0.8917(2) 0.49761(15) 0.55252(14) 0.0702(9) Uani 1 1 d . . . . .
H54A H 0.935021 0.526967 0.542180 0.105 Uiso 1 1 calc R U . . .
H54B H 0.853740 0.479091 0.517958 0.105 Uiso 1 1 calc R U . . .
H54C H 0.937148 0.471363 0.577208 0.105 Uiso 1 1 calc R U . . .
C55 C 0.9308(2) 0.57425(13) 0.84625(11) 0.0581(7) Uani 1 1 d . . . . .
H55A H 1.002484 0.589174 0.856188 0.087 Uiso 1 1 calc R U . . .
H55B H 0.913688 0.557590 0.880020 0.087 Uiso 1 1 calc R U . . .
H55C H 0.880707 0.603668 0.832329 0.087 Uiso 1 1 calc R U . . .
C56 C 0.92410(17) 0.53126(10) 0.79997(10) 0.0406(5) Uani 1 1 d . . . . .
H56 H 0.855133 0.512028 0.796285 0.049 Uiso 1 1 calc R U . . .
C57 C 1.0104(2) 0.48885(12) 0.81751(12) 0.0592(7) Uani 1 1 d . . . . .
H57A H 1.003468 0.460904 0.787831 0.089 Uiso 1 1 calc R U . . .
H57B H 1.003955 0.471807 0.853351 0.089 Uiso 1 1 calc R U . . .
H57C H 1.079480 0.506494 0.822656 0.089 Uiso 1 1 calc R U . . .
Cl1 Cl 0.48187(5) 0.52822(3) 0.58152(3) 0.05379(16) Uani 1 1 d . . . . .
N1 N 0.37763(12) 0.64068(6) 0.72562(7) 0.0284(3) Uani 1 1 d . . . . .
N2 N 0.52079(12) 0.68892(6) 0.73955(7) 0.0280(3) Uani 1 1 d . . . . .
N3 N 0.70196(12) 0.41854(6) 0.70294(7) 0.0282(3) Uani 1 1 d . . . . .
N4 N 0.82122(12) 0.47873(6) 0.69610(7) 0.0289(3) Uani 1 1 d . . . . .
P1 P 0.51423(4) 0.51993(2) 0.71230(2) 0.02867(12) Uani 1 1 d . . . . .
P2 P 0.67308(4) 0.58632(2) 0.71253(3) 0.03377(13) Uani 1 1 d . . . . .
Cl2 Cl 0.13000(4) 0.75501(2) 0.76564(2) 0.03741(13) Uani 1 1 d . . . . .
F3 F 0.8281(4) -0.0299(3) 0.5370(3) 0.203(4) Uiso 0.5 1 d G . P A -1
C69 C 0.9251(3) -0.0142(2) 0.5163(2) 0.0712(17) Uiso 0.5 1 d G . P A -1
C70 C 0.9363(4) 0.0385(2) 0.4957(2) 0.090(2) Uiso 0.5 1 d G . P A -1
H70 H 0.882746 0.064814 0.495704 0.108 Uiso 0.5 1 calc R U P A -1
C71 C 1.0249(4) 0.0528(2) 0.4753(3) 0.082(2) Uiso 0.5 1 d G . P A -1
H71 H 1.031135 0.088701 0.461448 0.098 Uiso 0.5 1 calc R U P A -1
C72 C 1.1044(4) 0.0146(3) 0.4751(3) 0.105(3) Uiso 0.5 1 d G . P A -1
H72 H 1.164698 0.024320 0.461179 0.126 Uiso 0.5 1 calc R U P A -1
C73 C 1.0945(4) -0.0380(3) 0.4957(3) 0.085(2) Uiso 0.5 1 d G . P A -1
H73 H 1.148353 -0.064195 0.495764 0.101 Uiso 0.5 1 calc R U P A -1
C74 C 1.0057(4) -0.0521(2) 0.5160(2) 0.0691(17) Uiso 0.5 1 d G . P A -1
H74 H 0.999757 -0.087949 0.529881 0.083 Uiso 0.5 1 calc R U P A -1
C75 C 0.7767(3) 0.20190(12) 0.59112(13) 0.0675(8) Uani 1 1 d . . . . .
H75 H 0.748550 0.210740 0.623129 0.081 Uiso 1 1 calc R U . . .
C76 C 0.7104(3) 0.19474(13) 0.53770(15) 0.0707(8) Uani 1 1 d . . . . .
H76 H 0.636359 0.197649 0.533992 0.085 Uiso 0.6 1 calc R U P B 2
C77 C 0.7476(3) 0.18386(14) 0.49129(14) 0.0720(9) Uani 1 1 d . . . . .
H77 H 0.700538 0.179743 0.455235 0.086 Uiso 1 1 calc R U . . .
C78 C 0.8548(3) 0.17872(13) 0.49642(13) 0.0684(8) Uani 1 1 d . . . . .
H78 H 0.882519 0.171193 0.463963 0.082 Uiso 1 1 calc R U . . .
C79 C 0.9214(3) 0.18465(13) 0.54944(14) 0.0667(8) Uani 1 1 d . . . . .
H79 H 0.995299 0.180814 0.553308 0.080 Uiso 0.4 1 calc R U P C 1
C80 C 0.8823(3) 0.19604(12) 0.59674(13) 0.0662(8) Uani 1 1 d . . . . .
H80 H 0.928799 0.199764 0.633003 0.079 Uiso 1 1 calc R U . . .
F4 F 0.6083(5) 0.1950(3) 0.5351(3) 0.1010(18) Uani 0.4 1 d . . P D 1
F5 F 1.0227(3) 0.17789(19) 0.55621(16) 0.0985(12) Uani 0.6 1 d . . P E 2
C024 C 1.1444(3) 0.38286(16) 0.58389(15) 0.0752(9) Uani 1 1 d . . . . .
H024 H 1.192005 0.402364 0.566580 0.090 Uiso 1 1 calc R U . . .
C64 C 1.0597(3) 0.35570(17) 0.55138(12) 0.0827(12) Uani 1 1 d . . . . .
C65 C 0.9898(2) 0.32692(14) 0.57339(14) 0.0671(8) Uani 1 1 d . . . . .
H65 H 0.932696 0.308163 0.549574 0.080 Uiso 1 1 calc R U . . .
C66 C 1.0046(3) 0.32587(11) 0.63190(14) 0.0608(8) Uani 1 1 d . . . . .
H66 H 0.956574 0.306504 0.649038 0.073 Uiso 1 1 calc R U . . .
C67 C 1.0877(3) 0.35243(12) 0.66506(13) 0.0655(8) Uani 1 1 d . . . . .
H67 H 1.097314 0.351178 0.705284 0.079 Uiso 1 1 calc R U . . .
C68 C 1.1582(2) 0.38117(12) 0.64135(13) 0.0597(7) Uani 1 1 d . . . . .
H68 H 1.215994 0.399605 0.665004 0.072 Uiso 1 1 calc R U . . .
F2 F 1.0431(3) 0.35913(14) 0.49431(13) 0.1331(9) Uani 1 1 d . U . . .
C58 C 1.1533(2) 0.36232(10) 0.84550(12) 0.0521(6) Uani 1 1 d . . . . .
C59 C 1.0642(2) 0.33115(11) 0.83646(13) 0.0544(6) Uani 1 1 d . . . . .
H59 H 1.017166 0.329781 0.800138 0.065 Uiso 1 1 calc R U . . .
C60 C 1.0446(3) 0.30182(13) 0.88158(17) 0.0709(9) Uani 1 1 d . . . . .
H60 H 0.984082 0.279152 0.876808 0.085 Uiso 1 1 calc R U . . .
C61 C 1.1154(3) 0.30574(16) 0.93507(17) 0.0830(11) Uani 1 1 d . . . . .
H61 H 1.103028 0.285436 0.966496 0.100 Uiso 1 1 calc R U . . .
C62 C 1.2018(3) 0.33872(16) 0.94162(15) 0.0773(9) Uani 1 1 d . . . . .
H62 H 1.248325 0.341982 0.977936 0.093 Uiso 1 1 calc R U . . .
C63 C 1.2219(3) 0.36709(13) 0.89645(14) 0.0642(7) Uani 1 1 d . . . . .
H63 H 1.282559 0.389619 0.900714 0.077 Uiso 1 1 calc R U . . .
F1 F 1.17531(18) 0.38978(8) 0.80063(9) 0.0852(6) Uani 1 1 d . . . . .
F6 F 0.5197(5) 0.60905(17) 0.9873(3) 0.173(3) Uiso 0.5 1 d G . P F -1
C81 C 0.5970(4) 0.5138(2) 0.9956(3) 0.100(3) Uiso 0.5 1 d G . P F -1
H81 H 0.662279 0.529029 0.991913 0.119 Uiso 0.5 1 calc R U P F -1
C82 C 0.5102(4) 0.54821(17) 0.9937(2) 0.0741(19) Uiso 0.5 1 d G . P F -1
C83 C 0.4148(4) 0.5245(2) 0.9990(3) 0.077(2) Uiso 0.5 1 d G . P F -1
H83 H 0.354946 0.547072 0.997731 0.092 Uiso 0.5 1 calc R U P F -1
C84 C 0.4063(6) 0.4683(2) 1.0062(3) 0.089(2) Uiso 0.5 1 d G . P F -1
H84 H 0.341081 0.452934 1.009776 0.107 Uiso 0.5 1 calc R U P F -1
C85 C 0.4936(7) 0.43456(17) 1.0082(4) 0.120(4) Uiso 0.5 1 d G . P F -1
H85 H 0.488045 0.396309 1.013098 0.144 Uiso 0.5 1 calc R U P F -1
C86 C 0.5891(6) 0.4576(2) 1.0028(4) 0.098(3) Uiso 0.5 1 d G . P F -1
H86 H 0.648766 0.434894 1.004015 0.117 Uiso 0.5 1 calc R U P F -1

loop_
_atom_site_aniso_label
_atom_site_aniso_U_11
_atom_site_aniso_U_22
_atom_site_aniso_U_33
_atom_site_aniso_U_23
_atom_site_aniso_U_13
_atom_site_aniso_U_12
C1 0.0221(8) 0.0206(8) 0.0441(10) -0.0008(7) 0.0111(7) 0.0000(7)
C2 0.0205(8) 0.0205(8) 0.0399(10) -0.0017(7) 0.0091(7) 0.0003(6)
C3 0.0209(8) 0.0225(8) 0.0415(10) 0.0012(7) 0.0085(7) 0.0018(7)
C4 0.0203(8) 0.0225(8) 0.0344(9) 0.0002(7) 0.0058(7) 0.0021(6)
C5 0.0269(9) 0.0295(10) 0.0568(13) -0.0070(9) 0.0053(9) 0.0017(8)
C6 0.0239(9) 0.0239(9) 0.0479(11) -0.0045(8) 0.0108(8) 0.0044(7)
C7 0.0270(9) 0.0220(8) 0.0465(11) -0.0050(8) 0.0095(8) 0.0031(7)
C8 0.0299(10) 0.0248(9) 0.0504(12) -0.0012(8) 0.0089(9) 0.0083(7)
C9 0.0264(9) 0.0281(10) 0.0526(12) -0.0004(8) 0.0122(9) 0.0090(7)
C10 0.0208(8) 0.0192(8) 0.0508(11) -0.0050(8) 0.0091(8) -0.0017(6)
C11 0.0288(10) 0.0269(9) 0.0524(12) -0.0063(8) 0.0047(9) 0.0009(8)
C12 0.0276(10) 0.0375(12) 0.0705(16) -0.0096(11) -0.0019(10) -0.0034(9)
C13 0.0261(10) 0.0381(12) 0.091(2) -0.0079(12) 0.0141(12) -0.0079(9)
C14 0.0348(11) 0.0295(10) 0.0771(17) -0.0058(10) 0.0256(11) -0.0075(8)
C15 0.0324(10) 0.0199(8) 0.0543(12) -0.0051(8) 0.0159(9) -0.0030(7)
C16 0.0692(17) 0.0472(14) 0.0515(14) -0.0006(11) 0.0119(13) 0.0156(13)
C17 0.0464(12) 0.0295(10) 0.0482(12) -0.0046(9) 0.0170(10) -0.0020(9)
C18 0.080(2) 0.0595(17) 0.0616(17) -0.0112(13) 0.0336(15) 0.0052(15)
C19 0.083(2) 0.0584(17) 0.0578(16) -0.0018(13) 0.0273(15) -0.0167(15)
C20 0.0394(12) 0.0550(14) 0.0475(13) -0.0041(11) 0.0051(10) 0.0093(10)
C21 0.083(2) 0.0531(16) 0.0514(15) -0.0064(12) -0.0059(14) 0.0191(15)
C22 0.0186(8) 0.0229(8) 0.0479(11) -0.0048(8) 0.0109(8) -0.0009(7)
C23 0.0235(9) 0.0266(9) 0.0502(12) -0.0019(8) 0.0145(8) 0.0002(7)
C24 0.0284(10) 0.0286(10) 0.0614(14) -0.0012(9) 0.0167(9) -0.0054(8)
C25 0.0249(10) 0.0310(10) 0.0679(15) -0.0067(10) 0.0086(10) -0.0049(8)
C26 0.0233(9) 0.0377(11) 0.0555(13) -0.0052(9) 0.0028(9) 0.0005(8)
C27 0.0221(9) 0.0289(9) 0.0490(11) -0.0017(8) 0.0101(8) 0.0017(7)
C28 0.0469(13) 0.0358(11) 0.0605(15) 0.0072(10) 0.0111(11) 0.0065(10)
C29 0.0313(10) 0.0382(11) 0.0494(12) 0.0048(9) 0.0084(9) 0.0010(8)
C30 0.0628(17) 0.0600(16) 0.0550(15) 0.0095(12) 0.0210(13) 0.0150(13)
C31 0.0786(19) 0.0476(14) 0.0564(15) -0.0031(12) 0.0285(14) 0.0090(13)
C32 0.0356(11) 0.0350(11) 0.0481(12) 0.0007(9) 0.0150(9) -0.0021(8)
C33 0.0497(13) 0.0443(13) 0.0555(14) 0.0092(11) 0.0186(11) 0.0040(11)
C34 0.0251(9) 0.0194(8) 0.0419(10) 0.0042(7) 0.0067(8) 0.0020(7)
C35 0.0359(10) 0.0257(9) 0.0431(11) 0.0063(8) 0.0095(9) 0.0055(8)
C36 0.0438(12) 0.0295(10) 0.0600(14) 0.0126(9) 0.0233(11) 0.0051(9)
C37 0.0342(11) 0.0275(10) 0.0798(17) 0.0126(10) 0.0191(11) 0.0023(8)
C38 0.0306(10) 0.0254(10) 0.0691(15) 0.0029(10) 0.0008(10) -0.0024(8)
C39 0.0304(10) 0.0220(9) 0.0472(11) 0.0017(8) 0.0033(8) 0.0019(7)
C40 0.078(2) 0.0490(15) 0.0508(15) -0.0101(12) -0.0113(14) 0.0099(14)
C41 0.0492(13) 0.0392(12) 0.0453(12) -0.0058(9) 0.0032(10) -0.0050(10)
C42 0.0654(18) 0.0641(18) 0.0595(16) -0.0149(13) 0.0096(14) 0.0163(14)
C43 0.079(2) 0.103(3) 0.0535(17) -0.0218(17) 0.0033(15) 0.021(2)
C44 0.0476(13) 0.0501(13) 0.0373(11) 0.0047(10) 0.0053(10) 0.0006(10)
C45 0.0596(17) 0.085(2) 0.0554(16) 0.0103(15) -0.0025(13) 0.0213(16)
C46 0.0180(8) 0.0259(9) 0.0454(11) -0.0012(8) 0.0110(7) 0.0019(7)
C47 0.0204(8) 0.0345(10) 0.0427(11) -0.0035(8) 0.0095(8) 0.0025(7)
C48 0.0252(9) 0.0357(11) 0.0520(12) -0.0095(9) 0.0107(8) -0.0031(8)
C49 0.0322(10) 0.0305(10) 0.0589(13) -0.0033(9) 0.0168(9) -0.0048(8)
C50 0.0318(10) 0.0347(10) 0.0491(12) 0.0046(9) 0.0148(9) -0.0014(8)
C51 0.0234(9) 0.0314(10) 0.0429(11) -0.0002(8) 0.0089(8) 0.0034(7)
C52 0.0423(13) 0.0562(15) 0.0465(13) 0.0033(11) 0.0028(10) 0.0015(11)
C53 0.0336(10) 0.0385(11) 0.0421(11) -0.0015(9) 0.0062(9) -0.0019(8)
C54 0.0467(15) 0.090(2) 0.0700(19) -0.0400(17) 0.0044(13) 0.0114(15)
C55 0.0649(17) 0.0640(17) 0.0454(13) -0.0068(12) 0.0119(12) 0.0065(14)
C56 0.0318(10) 0.0471(12) 0.0434(12) -0.0022(9) 0.0095(9) -0.0045(9)
C57 0.0643(17) 0.0569(16) 0.0551(15) 0.0099(12) 0.0107(13) 0.0137(13)
Cl1 0.0537(3) 0.0602(4) 0.0457(3) -0.0016(3) 0.0075(3) 0.0048(3)
N1 0.0197(7) 0.0211(7) 0.0458(9) -0.0042(6) 0.0106(6) -0.0003(6)
N2 0.0191(7) 0.0209(7) 0.0444(9) -0.0038(6) 0.0084(6) -0.0007(6)
N3 0.0233(7) 0.0211(7) 0.0402(9) 0.0002(6) 0.0069(6) 0.0021(6)
N4 0.0206(7) 0.0238(8) 0.0432(9) -0.0007(6) 0.0093(6) 0.0034(6)
P1 0.0215(2) 0.0211(2) 0.0447(3) -0.00089(18) 0.01021(19) -0.00002(16)
P2 0.0212(2) 0.0221(2) 0.0598(3) -0.0033(2) 0.0126(2) 0.00047(17)
Cl2 0.0284(2) 0.0321(2) 0.0542(3) -0.0065(2) 0.0144(2) 0.00155(17)
C75 0.106(3) 0.0416(14) 0.0603(17) 0.0017(12) 0.0294(17) 0.0014(15)
C76 0.078(2) 0.0549(17) 0.080(2) -0.0015(15) 0.0186(17) 0.0064(15)
C77 0.083(2) 0.068(2) 0.0593(18) -0.0058(15) 0.0054(16) 0.0077(17)
C78 0.088(2) 0.0632(18) 0.0559(16) -0.0023(14) 0.0197(16) 0.0036(16)
C79 0.077(2) 0.0612(18) 0.0607(17) 0.0000(14) 0.0140(15) -0.0013(15)
C80 0.096(2) 0.0450(15) 0.0543(16) 0.0031(12) 0.0104(16) -0.0041(15)
F4 0.089(4) 0.099(4) 0.112(4) -0.029(3) 0.017(3) 0.013(3)
F5 0.075(2) 0.136(3) 0.080(2) -0.003(2) 0.0074(18) -0.013(2)
C024 0.0604(18) 0.095(3) 0.070(2) 0.0106(18) 0.0152(15) -0.0264(17)
C64 0.090(2) 0.114(3) 0.0389(14) 0.0211(16) 0.0047(14) -0.043(2)
C65 0.0565(17) 0.0671(19) 0.0726(19) 0.0205(15) 0.0037(14) -0.0139(14)
C66 0.0712(18) 0.0463(14) 0.0772(19) 0.0224(13) 0.0425(16) 0.0198(13)
C67 0.093(2) 0.0543(16) 0.0514(15) 0.0047(13) 0.0208(15) 0.0360(16)
C68 0.0572(16) 0.0515(15) 0.0626(16) -0.0034(13) -0.0036(13) 0.0183(13)
F2 0.1402(12) 0.1486(12) 0.1102(12) 0.0067(9) 0.0276(9) -0.0573(9)
C58 0.0576(15) 0.0389(12) 0.0603(15) -0.0037(11) 0.0141(12) 0.0031(11)
C59 0.0478(14) 0.0474(14) 0.0680(17) -0.0110(12) 0.0125(12) 0.0039(11)
C60 0.0601(18) 0.0549(17) 0.110(3) -0.0084(17) 0.0455(19) -0.0011(14)
C61 0.105(3) 0.077(2) 0.078(2) 0.0180(18) 0.044(2) 0.017(2)
C62 0.084(2) 0.077(2) 0.066(2) 0.0017(17) 0.0053(17) 0.0112(19)
C63 0.0618(17) 0.0556(16) 0.0711(19) -0.0104(14) 0.0062(14) 0.0012(13)
F1 0.1056(16) 0.0723(12) 0.0808(13) 0.0072(10) 0.0277(11) -0.0164(11)

loop_
_atom_type_symbol
_atom_type_description
_atom_type_scat_dispersion_real
_atom_type_scat_dispersion_imag
_atom_type_scat_source
C C 0.0181 0.0091 'International Tables Vol C Tables 4.2.6.8 and 6.1.1.4'
H H 0.0000 0.0000 'International Tables Vol C Tables 4.2.6.8 and 6.1.1.4'
Cl Cl 0.3639 0.7018 'International Tables Vol C Tables 4.2.6.8 and 6.1.1.4'
F F 0.0727 0.0534 'International Tables Vol C Tables 4.2.6.8 and 6.1.1.4'
N N 0.0311 0.0180 'International Tables Vol C Tables 4.2.6.8 and 6.1.1.4'
P P 0.2955 0.4335 'International Tables Vol C Tables 4.2.6.8 and 6.1.1.4'

loop_
_geom_angle_atom_site_label_1
_geom_angle_atom_site_label_2
_geom_angle_atom_site_label_3
_geom_angle
_geom_angle_site_symmetry_1
_geom_angle_site_symmetry_3
_geom_angle_publ_flag
C2 C1 P1 132.22(14) . . ?
C2 C1 P2 129.87(14) . . ?
P2 C1 P1 95.18(9) . . ?
N1 C2 C1 128.02(16) . . ?
N1 C2 N2 105.31(15) . . ?
N2 C2 C1 126.67(16) . . ?
C4 C3 P1 134.07(14) . . ?
C4 C3 P2 129.88(14) . . ?
P2 C3 P1 95.43(9) . . ?
N3 C4 C3 128.40(17) . . ?
N4 C4 C3 125.93(16) . . ?
N4 C4 N3 105.67(15) . . ?
H5A C5 H5B 107.3 . . ?
Cl1 C5 H5A 108.1 . . ?
Cl1 C5 H5B 108.1 . . ?
Cl1 C5 P1 116.94(11) . . ?
P1 C5 H5A 108.1 . . ?
P1 C5 H5B 108.1 . . ?
C7 C6 H6 126.5 . . ?
C7 C6 N1 106.95(16) . . ?
N1 C6 H6 126.5 . . ?
C6 C7 H7 126.2 . . ?
C6 C7 N2 107.52(16) . . ?
N2 C7 H7 126.2 . . ?
C9 C8 H8 126.5 . . ?
C9 C8 N3 106.97(17) . . ?
N3 C8 H8 126.5 . . ?
C8 C9 H9 126.0 . . ?
C8 C9 N4 107.95(17) . . ?
N4 C9 H9 126.0 . . ?
C11 C10 N2 118.08(18) . . ?
C15 C10 C11 123.85(18) . . ?
C15 C10 N2 118.07(18) . . ?
C10 C11 C12 116.4(2) . . ?
C10 C11 C20 122.10(19) . . ?
C12 C11 C20 121.5(2) . . ?
C11 C12 H12 119.4 . . ?
C13 C12 C11 121.3(2) . . ?
C13 C12 H12 119.4 . . ?
C12 C13 H13 119.6 . . ?
C12 C13 C14 120.7(2) . . ?
C14 C13 H13 119.6 . . ?
C13 C14 H14 119.5 . . ?
C13 C14 C15 120.9(2) . . ?
C15 C14 H14 119.5 . . ?
C10 C15 C17 122.07(18) . . ?
C14 C15 C10 116.9(2) . . ?
C14 C15 C17 121.1(2) . . ?
H16A C16 H16B 109.5 . . ?
H16A C16 H16C 109.5 . . ?
H16B C16 H16C 109.5 . . ?
C17 C16 H16A 109.5 . . ?
C17 C16 H16B 109.5 . . ?
C17 C16 H16C 109.5 . . ?
C15 C17 C16 111.52(18) . . ?
C15 C17 H17 107.3 . . ?
C15 C17 C18 113.0(2) . . ?
C16 C17 H17 107.3 . . ?
C16 C17 C18 110.2(2) . . ?
C18 C17 H17 107.3 . . ?
C17 C18 H18A 109.5 . . ?
C17 C18 H18B 109.5 . . ?
C17 C18 H18C 109.5 . . ?
H18A C18 H18B 109.5 . . ?
H18A C18 H18C 109.5 . . ?
H18B C18 H18C 109.5 . . ?
H19A C19 H19B 109.5 . . ?
H19A C19 H19C 109.5 . . ?
H19B C19 H19C 109.5 . . ?
C20 C19 H19A 109.5 . . ?
C20 C19 H19B 109.5 . . ?
C20 C19 H19C 109.5 . . ?
C11 C20 C19 112.1(2) . . ?
C11 C20 H20 107.3 . . ?
C11 C20 C21 113.1(2) . . ?
C19 C20 H20 107.3 . . ?
C19 C20 C21 109.4(2) . . ?
C21 C20 H20 107.3 . . ?
C20 C21 H21A 109.5 . . ?
C20 C21 H21B 109.5 . . ?
C20 C21 H21C 109.5 . . ?
H21A C21 H21B 109.5 . . ?
H21A C21 H21C 109.5 . . ?
H21B C21 H21C 109.5 . . ?
C23 C22 N1 118.67(18) . . ?
C27 C22 C23 123.91(18) . . ?
C27 C22 N1 117.41(17) . . ?
C22 C23 C32 121.26(18) . . ?
C24 C23 C22 116.7(2) . . ?
C24 C23 C32 121.96(19) . . ?
C23 C24 H24 119.6 . . ?
C25 C24 C23 120.8(2) . . ?
C25 C24 H24 119.6 . . ?
C24 C25 H25 119.4 . . ?
C24 C25 C26 121.2(2) . . ?
C26 C25 H25 119.4 . . ?
C25 C26 H26 119.7 . . ?
C25 C26 C27 120.6(2) . . ?
C27 C26 H26 119.7 . . ?
C22 C27 C26 116.71(19) . . ?
C22 C27 C29 122.46(18) . . ?
C26 C27 C29 120.8(2) . . ?
H28A C28 H28B 109.5 . . ?
H28A C28 H28C 109.5 . . ?
H28B C28 H28C 109.5 . . ?
C29 C28 H28A 109.5 . . ?
C29 C28 H28B 109.5 . . ?
C29 C28 H28C 109.5 . . ?
C27 C29 C28 110.01(18) . . ?
C27 C29 H29 107.7 . . ?
C27 C29 C30 113.1(2) . . ?
C28 C29 H29 107.7 . . ?
C30 C29 C28 110.4(2) . . ?
C30 C29 H29 107.7 . . ?
C29 C30 H30A 109.5 . . ?
C29 C30 H30B 109.5 . . ?
C29 C30 H30C 109.5 . . ?
H30A C30 H30B 109.5 . . ?
H30A C30 H30C 109.5 . . ?
H30B C30 H30C 109.5 . . ?
H31A C31 H31B 109.5 . . ?
H31A C31 H31C 109.5 . . ?
H31B C31 H31C 109.5 . . ?
C32 C31 H31A 109.5 . . ?
C32 C31 H31B 109.5 . . ?
C32 C31 H31C 109.5 . . ?
C23 C32 C31 110.06(19) . . ?
C23 C32 H32 107.5 . . ?
C23 C32 C33 113.71(19) . . ?
C31 C32 H32 107.5 . . ?
C33 C32 C31 110.4(2) . . ?
C33 C32 H32 107.5 . . ?
C32 C33 H33A 109.5 . . ?
C32 C33 H33B 109.5 . . ?
C32 C33 H33C 109.5 . . ?
H33A C33 H33B 109.5 . . ?
H33A C33 H33C 109.5 . . ?
H33B C33 H33C 109.5 . . ?
C35 C34 N3 117.47(17) . . ?
C39 C34 C35 123.40(19) . . ?
C39 C34 N3 119.13(18) . . ?
C34 C35 C44 121.15(19) . . ?
C36 C35 C34 117.0(2) . . ?
C36 C35 C44 121.7(2) . . ?
C35 C36 H36 119.5 . . ?
C37 C36 C35 120.9(2) . . ?
C37 C36 H36 119.5 . . ?
C36 C37 H37 119.6 . . ?
C36 C37 C38 120.7(2) . . ?
C38 C37 H37 119.6 . . ?
C37 C38 H38 119.4 . . ?
C37 C38 C39 121.3(2) . . ?
C39 C38 H38 119.4 . . ?
C34 C39 C38 116.6(2) . . ?
C34 C39 C41 121.76(19) . . ?
C38 C39 C41 121.6(2) . . ?
H40A C40 H40B 109.5 . . ?
H40A C40 H40C 109.5 . . ?
H40B C40 H40C 109.5 . . ?
C41 C40 H40A 109.5 . . ?
C41 C40 H40B 109.5 . . ?
C41 C40 H40C 109.5 . . ?
C39 C41 C40 114.4(2) . . ?
C39 C41 H41 107.8 . . ?
C39 C41 C42 109.5(2) . . ?
C40 C41 H41 107.8 . . ?
C40 C41 C42 109.4(2) . . ?
C42 C41 H41 107.8 . . ?
C41 C42 H42A 109.5 . . ?
C41 C42 H42B 109.5 . . ?
C41 C42 H42C 109.5 . . ?
H42A C42 H42B 109.5 . . ?
H42A C42 H42C 109.5 . . ?
H42B C42 H42C 109.5 . . ?
H43A C43 H43B 109.5 . . ?
H43A C43 H43C 109.5 . . ?
H43B C43 H43C 109.5 . . ?
C44 C43 H43A 109.5 . . ?
C44 C43 H43B 109.5 . . ?
C44 C43 H43C 109.5 . . ?
C35 C44 C43 113.7(2) . . ?
C35 C44 H44 107.6 . . ?
C35 C44 C45 108.6(2) . . ?
C43 C44 H44 107.6 . . ?
C43 C44 C45 111.3(2) . . ?
C45 C44 H44 107.6 . . ?
C44 C45 H45A 109.5 . . ?
C44 C45 H45B 109.5 . . ?
C44 C45 H45C 109.5 . . ?
H45A C45 H45B 109.5 . . ?
H45A C45 H45C 109.5 . . ?
H45B C45 H45C 109.5 . . ?
C47 C46 N4 117.96(18) . . ?
C51 C46 C47 123.75(18) . . ?
C51 C46 N4 118.27(17) . . ?
C46 C47 C56 121.21(18) . . ?
C48 C47 C46 116.78(19) . . ?
C48 C47 C56 122.01(19) . . ?
C47 C48 H48 119.5 . . ?
C49 C48 C47 120.9(2) . . ?
C49 C48 H48 119.5 . . ?
C48 C49 H49 119.6 . . ?
C50 C49 C48 120.8(2) . . ?
C50 C49 H49 119.6 . . ?
C49 C50 H50 119.4 . . ?
C49 C50 C51 121.1(2) . . ?
C51 C50 H50 119.4 . . ?
C46 C51 C50 116.59(19) . . ?
C46 C51 C53 121.99(18) . . ?
C50 C51 C53 121.42(19) . . ?
H52A C52 H52B 109.5 . . ?
H52A C52 H52C 109.5 . . ?
H52B C52 H52C 109.5 . . ?
C53 C52 H52A 109.5 . . ?
C53 C52 H52B 109.5 . . ?
C53 C52 H52C 109.5 . . ?
C51 C53 C52 111.95(19) . . ?
C51 C53 H53 107.6 . . ?
C51 C53 C54 111.11(19) . . ?
C52 C53 H53 107.6 . . ?
C52 C53 C54 110.7(2) . . ?
C54 C53 H53 107.6 . . ?
C53 C54 H54A 109.5 . . ?
C53 C54 H54B 109.5 . . ?
C53 C54 H54C 109.5 . . ?
H54A C54 H54B 109.5 . . ?
H54A C54 H54C 109.5 . . ?
H54B C54 H54C 109.5 . . ?
H55A C55 H55B 109.5 . . ?
H55A C55 H55C 109.5 . . ?
H55B C55 H55C 109.5 . . ?
C56 C55 H55A 109.5 . . ?
C56 C55 H55B 109.5 . . ?
C56 C55 H55C 109.5 . . ?
C47 C56 C55 112.8(2) . . ?
C47 C56 H56 107.2 . . ?
C47 C56 C57 111.65(19) . . ?
C55 C56 H56 107.2 . . ?
C57 C56 C55 110.6(2) . . ?
C57 C56 H56 107.2 . . ?
C56 C57 H57A 109.5 . . ?
C56 C57 H57B 109.5 . . ?
C56 C57 H57C 109.5 . . ?
H57A C57 H57B 109.5 . . ?
H57A C57 H57C 109.5 . . ?
H57B C57 H57C 109.5 . . ?
C2 N1 C6 110.31(15) . . ?
C2 N1 C22 125.03(15) . . ?
C6 N1 C22 123.66(15) . . ?
C2 N2 C7 109.91(15) . . ?
C2 N2 C10 125.05(15) . . ?
C7 N2 C10 125.01(15) . . ?
C4 N3 C8 109.79(16) . . ?
C4 N3 C34 124.57(15) . . ?
C8 N3 C34 125.35(16) . . ?
C4 N4 C9 109.61(15) . . ?
C4 N4 C46 125.21(15) . . ?
C9 N4 C46 125.16(15) . . ?
C1 P1 C5 105.96(10) . . ?
C1 P1 P2 41.49(6) . . ?
C3 P1 C1 82.37(8) . . ?
C3 P1 C5 104.11(10) . . ?
C3 P1 P2 41.26(6) . . ?
C5 P1 P2 114.53(8) . . ?
C1 P2 P1 43.33(6) . . ?
C3 P2 C1 86.23(8) . . ?
C3 P2 P1 43.31(6) . . ?
C70 C69 F3 120.9 . . ?
C74 C69 F3 121.0 . . ?
C74 C69 C70 118.1 . . ?
C69 C70 H70 119.5 . . ?
C71 C70 C69 121.1 . . ?
C71 C70 H70 119.5 . . ?
C70 C71 H71 119.9 . . ?
C72 C71 C70 120.2 . . ?
C72 C71 H71 119.9 . . ?
C71 C72 H72 120.3 . . ?
C71 C72 C73 119.4 . . ?
C73 C72 H72 120.3 . . ?
C72 C73 H73 119.9 . . ?
C74 C73 C72 120.1 . . ?
C74 C73 H73 119.9 . . ?
C69 C74 H74 119.4 . . ?
C73 C74 C69 121.1 . . ?
C73 C74 H74 119.4 . . ?
C76 C75 H75 120.5 . . ?
C80 C75 H75 120.5 . . ?
C80 C75 C76 118.9(3) . . ?
C75 C76 H76 118.9 . . ?
C77 C76 C75 122.1(4) . . ?
C77 C76 H76 118.9 . . ?
F4 C76 C75 117.0(4) . . ?
F4 C76 C77 120.6(4) . . ?
C76 C77 H77 120.3 . . ?
C76 C77 C78 119.3(3) . . ?
C78 C77 H77 120.3 . . ?
C77 C78 H78 120.4 . . ?
C77 C78 C79 119.1(3) . . ?
C79 C78 H78 120.4 . . ?
C78 C79 H79 119.5 . . ?
C80 C79 C78 121.0(3) . . ?
C80 C79 H79 119.5 . . ?
F5 C79 C78 120.7(3) . . ?
F5 C79 C80 118.2(3) . . ?
C75 C80 C79 119.5(3) . . ?
C75 C80 H80 120.3 . . ?
C79 C80 H80 120.3 . . ?
C64 C024 H024 120.8 . . ?
C68 C024 H024 120.8 . . ?
C68 C024 C64 118.3(3) . . ?
C65 C64 C024 123.7(3) . . ?
F2 C64 C024 118.6(3) . . ?
F2 C64 C65 117.7(3) . . ?
C64 C65 H65 121.4 . . ?
C64 C65 C66 117.3(3) . . ?
C66 C65 H65 121.4 . . ?
C65 C66 H66 119.9 . . ?
C67 C66 C65 120.2(3) . . ?
C67 C66 H66 119.9 . . ?
C66 C67 H67 119.4 . . ?
C66 C67 C68 121.1(3) . . ?
C68 C67 H67 119.4 . . ?
C024 C68 C67 119.3(3) . . ?
C024 C68 H68 120.3 . . ?
C67 C68 H68 120.3 . . ?
C63 C58 C59 123.9(3) . . ?
C63 C58 F1 117.8(3) . . ?
F1 C58 C59 118.2(3) . . ?
C58 C59 H59 121.1 . . ?
C58 C59 C60 117.9(3) . . ?
C60 C59 H59 121.1 . . ?
C59 C60 H60 120.4 . . ?
C59 C60 C61 119.3(3) . . ?
C61 C60 H60 120.4 . . ?
C60 C61 H61 120.0 . . ?
C62 C61 C60 119.9(3) . . ?
C62 C61 H61 120.0 . . ?
C61 C62 H62 119.7 . . ?
C61 C62 C63 120.6(3) . . ?
C63 C62 H62 119.7 . . ?
C58 C63 C62 118.4(3) . . ?
C58 C63 H63 120.8 . . ?
C62 C63 H63 120.8 . . ?
C82 C81 H81 119.4 . . ?
C86 C81 H81 119.4 . . ?
C86 C81 C82 121.1 . . ?
C81 C82 F6 120.9 . . ?
C83 C82 F6 120.9 . . ?
C83 C82 C81 118.1 . . ?
C82 C83 H83 119.5 . . ?
C84 C83 C82 121.1 . . ?
C84 C83 H83 119.5 . . ?
C83 C84 H84 119.9 . . ?
C83 C84 C85 120.1 . . ?
C85 C84 H84 119.9 . . ?
C84 C85 H85 120.3 . . ?
C86 C85 C84 119.4 . . ?
C86 C85 H85 120.3 . . ?
C81 C86 C85 120.1 . . ?
C81 C86 H86 119.9 . . ?
C85 C86 H86 119.9 . . ?

loop_
_geom_bond_atom_site_label_1
_geom_bond_atom_site_label_2
_geom_bond_distance
_geom_bond_site_symmetry_2
_geom_bond_publ_flag
C1 C2 1.409(2) . ?
C1 P1 1.8120(18) . ?
C1 P2 1.7493(18) . ?
C2 N1 1.364(2) . ?
C2 N2 1.364(2) . ?
C3 C4 1.411(2) . ?
C3 P1 1.8119(18) . ?
C3 P2 1.7422(19) . ?
C4 N3 1.366(2) . ?
C4 N4 1.362(2) . ?
C5 H5A 0.9900 . ?
C5 H5B 0.9900 . ?
C5 Cl1 1.787(2) . ?
C5 P1 1.840(2) . ?
C6 H6 0.9500 . ?
C6 C7 1.342(3) . ?
C6 N1 1.395(2) . ?
C7 H7 0.9500 . ?
C7 N2 1.395(2) . ?
C8 H8 0.9500 . ?
C8 C9 1.338(3) . ?
C8 N3 1.397(2) . ?
C9 H9 0.9500 . ?
C9 N4 1.391(2) . ?
C10 C11 1.397(3) . ?
C10 C15 1.397(3) . ?
C10 N2 1.443(2) . ?
C11 C12 1.399(3) . ?
C11 C20 1.515(3) . ?
C12 H12 0.9500 . ?
C12 C13 1.376(4) . ?
C13 H13 0.9500 . ?
C13 C14 1.378(4) . ?
C14 H14 0.9500 . ?
C14 C15 1.396(3) . ?
C15 C17 1.521(3) . ?
C16 H16A 0.9800 . ?
C16 H16B 0.9800 . ?
C16 H16C 0.9800 . ?
C16 C17 1.524(3) . ?
C17 H17 1.0000 . ?
C17 C18 1.524(3) . ?
C18 H18A 0.9800 . ?
C18 H18B 0.9800 . ?
C18 H18C 0.9800 . ?
C19 H19A 0.9800 . ?
C19 H19B 0.9800 . ?
C19 H19C 0.9800 . ?
C19 C20 1.519(4) . ?
C20 H20 1.0000 . ?
C20 C21 1.529(4) . ?
C21 H21A 0.9800 . ?
C21 H21B 0.9800 . ?
C21 H21C 0.9800 . ?
C22 C23 1.404(3) . ?
C22 C27 1.394(3) . ?
C22 N1 1.440(2) . ?
C23 C24 1.395(3) . ?
C23 C32 1.520(3) . ?
C24 H24 0.9500 . ?
C24 C25 1.376(3) . ?
C25 H25 0.9500 . ?
C25 C26 1.383(3) . ?
C26 H26 0.9500 . ?
C26 C27 1.400(3) . ?
C27 C29 1.522(3) . ?
C28 H28A 0.9800 . ?
C28 H28B 0.9800 . ?
C28 H28C 0.9800 . ?
C28 C29 1.535(3) . ?
C29 H29 1.0000 . ?
C29 C30 1.526(4) . ?
C30 H30A 0.9800 . ?
C30 H30B 0.9800 . ?
C30 H30C 0.9800 . ?
C31 H31A 0.9800 . ?
C31 H31B 0.9800 . ?
C31 H31C 0.9800 . ?
C31 C32 1.530(3) . ?
C32 H32 1.0000 . ?
C32 C33 1.526(3) . ?
C33 H33A 0.9800 . ?
C33 H33B 0.9800 . ?
C33 H33C 0.9800 . ?
C34 C35 1.402(3) . ?
C34 C39 1.397(3) . ?
C34 N3 1.438(2) . ?
C35 C36 1.398(3) . ?
C35 C44 1.516(3) . ?
C36 H36 0.9500 . ?
C36 C37 1.375(4) . ?
C37 H37 0.9500 . ?
C37 C38 1.379(4) . ?
C38 H38 0.9500 . ?
C38 C39 1.401(3) . ?
C39 C41 1.513(3) . ?
C40 H40A 0.9800 . ?
C40 H40B 0.9800 . ?
C40 H40C 0.9800 . ?
C40 C41 1.522(4) . ?
C41 H41 1.0000 . ?
C41 C42 1.534(4) . ?
C42 H42A 0.9800 . ?
C42 H42B 0.9800 . ?
C42 H42C 0.9800 . ?
C43 H43A 0.9800 . ?
C43 H43B 0.9800 . ?
C43 H43C 0.9800 . ?
C43 C44 1.518(4) . ?
C44 H44 1.0000 . ?
C44 C45 1.529(4) . ?
C45 H45A 0.9800 . ?
C45 H45B 0.9800 . ?
C45 H45C 0.9800 . ?
C46 C47 1.408(3) . ?
C46 C51 1.394(3) . ?
C46 N4 1.439(2) . ?
C47 C48 1.394(3) . ?
C47 C56 1.515(3) . ?
C48 H48 0.9500 . ?
C48 C49 1.381(3) . ?
C49 H49 0.9500 . ?
C49 C50 1.380(3) . ?
C50 H50 0.9500 . ?
C50 C51 1.400(3) . ?
C51 C53 1.518(3) . ?
C52 H52A 0.9800 . ?
C52 H52B 0.9800 . ?
C52 H52C 0.9800 . ?
C52 C53 1.520(3) . ?
C53 H53 1.0000 . ?
C53 C54 1.522(4) . ?
C54 H54A 0.9800 . ?
C54 H54B 0.9800 . ?
C54 H54C 0.9800 . ?
C55 H55A 0.9800 . ?
C55 H55B 0.9800 . ?
C55 H55C 0.9800 . ?
C55 C56 1.523(3) . ?
C56 H56 1.0000 . ?
C56 C57 1.519(3) . ?
C57 H57A 0.9800 . ?
C57 H57B 0.9800 . ?
C57 H57C 0.9800 . ?
P1 P2 2.6299(7) . ?
F3 C69 1.5069 . ?
C69 C70 1.4023 . ?
C69 C74 1.4021 . ?
C70 H70 0.9500 . ?
C70 C71 1.3968 . ?
C71 H71 0.9500 . ?
C71 C72 1.3958 . ?
C72 H72 0.9500 . ?
C72 C73 1.3977 . ?
C73 H73 0.9500 . ?
C73 C74 1.3965 . ?
C74 H74 0.9500 . ?
C75 H75 0.9500 . ?
C75 C76 1.392(5) . ?
C75 C80 1.358(5) . ?
C76 H76 0.9500 . ?
C76 C77 1.341(5) . ?
C76 F4 1.316(7) . ?
C77 H77 0.9500 . ?
C77 C78 1.378(5) . ?
C78 H78 0.9500 . ?
C78 C79 1.382(5) . ?
C79 H79 0.9500 . ?
C79 C80 1.377(5) . ?
C79 F5 1.302(5) . ?
C80 H80 0.9500 . ?
C024 H024 0.9500 . ?
C024 C64 1.373(5) . ?
C024 C68 1.357(4) . ?
C64 C65 1.350(4) . ?
C64 F2 1.347(4) . ?
C65 H65 0.9500 . ?
C65 C66 1.380(4) . ?
C66 H66 0.9500 . ?
C66 C67 1.358(5) . ?
C67 H67 0.9500 . ?
C67 C68 1.379(5) . ?
C68 H68 0.9500 . ?
C58 C59 1.365(4) . ?
C58 C63 1.352(4) . ?
C58 F1 1.357(3) . ?
C59 H59 0.9500 . ?
C59 C60 1.374(5) . ?
C60 H60 0.9500 . ?
C60 C61 1.411(5) . ?
C61 H61 0.9500 . ?
C61 C62 1.364(6) . ?
C62 H62 0.9500 . ?
C62 C63 1.366(5) . ?
C63 H63 0.9500 . ?
F6 C82 1.5073 . ?
C81 H81 0.9500 . ?
C81 C82 1.4022 . ?
C81 C86 1.3964 . ?
C82 C83 1.4021 . ?
C83 H83 0.9500 . ?
C83 C84 1.3967 . ?
C84 H84 0.9500 . ?
C84 C85 1.3969 . ?
C85 H85 0.9500 . ?
C85 C86 1.3966 . ?
C86 H86 0.9500 . ?

loop_
_geom_torsion_atom_site_label_1
_geom_torsion_atom_site_label_2
_geom_torsion_atom_site_label_3
_geom_torsion_atom_site_label_4
_geom_torsion
_geom_torsion_site_symmetry_1
_geom_torsion_site_symmetry_2
_geom_torsion_site_symmetry_3
_geom_torsion_site_symmetry_4
_geom_torsion_publ_flag
C1 C2 N1 C6 179.1(2) . . . . ?
C1 C2 N1 C22 -12.0(3) . . . . ?
C1 C2 N2 C7 -179.25(19) . . . . ?
C1 C2 N2 C10 -1.3(3) . . . . ?
C2 C1 P1 C3 -168.7(2) . . . . ?
C2 C1 P1 C5 88.8(2) . . . . ?
C2 C1 P1 P2 -162.1(3) . . . . ?
C2 C1 P2 C3 169.6(2) . . . . ?
C2 C1 P2 P1 162.7(3) . . . . ?
C3 C4 N3 C8 -179.1(2) . . . . ?
C3 C4 N3 C34 -5.0(3) . . . . ?
C3 C4 N4 C9 179.80(19) . . . . ?
C3 C4 N4 C46 -1.8(3) . . . . ?
C4 C3 P1 C1 178.0(2) . . . . ?
C4 C3 P1 C5 -77.4(2) . . . . ?
C4 C3 P1 P2 171.4(3) . . . . ?
C4 C3 P2 C1 -178.8(2) . . . . ?
C4 C3 P2 P1 -171.9(3) . . . . ?
C6 C7 N2 C2 -0.1(2) . . . . ?
C6 C7 N2 C10 -178.06(19) . . . . ?
C7 C6 N1 C2 0.4(2) . . . . ?
C7 C6 N1 C22 -168.68(19) . . . . ?
C8 C9 N4 C4 -1.0(2) . . . . ?
C8 C9 N4 C46 -179.39(19) . . . . ?
C9 C8 N3 C4 -0.8(2) . . . . ?
C9 C8 N3 C34 -174.83(19) . . . . ?
C10 C11 C12 C13 0.2(3) . . . . ?
C10 C11 C20 C19 83.6(3) . . . . ?
C10 C11 C20 C21 -152.2(2) . . . . ?
C10 C15 C17 C16 81.7(3) . . . . ?
C10 C15 C17 C18 -153.5(2) . . . . ?
C11 C10 C15 C14 1.2(3) . . . . ?
C11 C10 C15 C17 -179.45(18) . . . . ?
C11 C10 N2 C2 -100.1(2) . . . . ?
C11 C10 N2 C7 77.6(2) . . . . ?
C11 C12 C13 C14 1.3(4) . . . . ?
C12 C11 C20 C19 -96.4(3) . . . . ?
C12 C11 C20 C21 27.9(3) . . . . ?
C12 C13 C14 C15 -1.5(4) . . . . ?
C13 C14 C15 C10 0.3(3) . . . . ?
C13 C14 C15 C17 -179.0(2) . . . . ?
C14 C15 C17 C16 -99.0(2) . . . . ?
C14 C15 C17 C18 25.8(3) . . . . ?
C15 C10 C11 C12 -1.4(3) . . . . ?
C15 C10 C11 C20 178.58(19) . . . . ?
C15 C10 N2 C2 78.9(2) . . . . ?
C15 C10 N2 C7 -103.4(2) . . . . ?
C20 C11 C12 C13 -179.9(2) . . . . ?
C22 C23 C24 C25 -1.3(3) . . . . ?
C22 C23 C32 C31 80.0(2) . . . . ?
C22 C23 C32 C33 -155.55(19) . . . . ?
C22 C27 C29 C28 -98.5(2) . . . . ?
C22 C27 C29 C30 137.6(2) . . . . ?
C23 C22 C27 C26 -0.4(3) . . . . ?
C23 C22 C27 C29 176.61(18) . . . . ?
C23 C22 N1 C2 89.5(2) . . . . ?
C23 C22 N1 C6 -103.0(2) . . . . ?
C23 C24 C25 C26 0.2(3) . . . . ?
C24 C23 C32 C31 -96.7(2) . . . . ?
C24 C23 C32 C33 27.8(3) . . . . ?
C24 C25 C26 C27 0.8(3) . . . . ?
C25 C26 C27 C22 -0.7(3) . . . . ?
C25 C26 C27 C29 -177.8(2) . . . . ?
C26 C27 C29 C28 78.3(3) . . . . ?
C26 C27 C29 C30 -45.6(3) . . . . ?
C27 C22 C23 C24 1.3(3) . . . . ?
C27 C22 C23 C32 -175.50(18) . . . . ?
C27 C22 N1 C2 -91.7(2) . . . . ?
C27 C22 N1 C6 75.8(2) . . . . ?
C32 C23 C24 C25 175.56(19) . . . . ?
C34 C35 C36 C37 1.4(3) . . . . ?
C34 C35 C44 C43 147.3(3) . . . . ?
C34 C35 C44 C45 -88.1(3) . . . . ?
C34 C39 C41 C40 -145.1(2) . . . . ?
C34 C39 C41 C42 91.7(2) . . . . ?
C35 C34 C39 C38 2.8(3) . . . . ?
C35 C34 C39 C41 -174.61(19) . . . . ?
C35 C34 N3 C4 -75.4(2) . . . . ?
C35 C34 N3 C8 97.8(2) . . . . ?
C35 C36 C37 C38 1.0(3) . . . . ?
C36 C35 C44 C43 -36.4(3) . . . . ?
C36 C35 C44 C45 88.2(3) . . . . ?
C36 C37 C38 C39 -1.6(3) . . . . ?
C37 C38 C39 C34 -0.2(3) . . . . ?
C37 C38 C39 C41 177.2(2) . . . . ?
C38 C39 C41 C40 37.5(3) . . . . ?
C38 C39 C41 C42 -85.6(3) . . . . ?
C39 C34 C35 C36 -3.4(3) . . . . ?
C39 C34 C35 C44 172.98(19) . . . . ?
C39 C34 N3 C4 104.5(2) . . . . ?
C39 C34 N3 C8 -82.3(2) . . . . ?
C44 C35 C36 C37 -175.0(2) . . . . ?
C46 C47 C48 C49 1.5(3) . . . . ?
C46 C47 C56 C55 -150.6(2) . . . . ?
C46 C47 C56 C57 84.1(2) . . . . ?
C46 C51 C53 C52 128.5(2) . . . . ?
C46 C51 C53 C54 -107.2(3) . . . . ?
C47 C46 C51 C50 0.0(3) . . . . ?
C47 C46 C51 C53 179.68(18) . . . . ?
C47 C46 N4 C4 88.3(2) . . . . ?
C47 C46 N4 C9 -93.6(2) . . . . ?
C47 C48 C49 C50 -0.8(3) . . . . ?
C48 C47 C56 C55 28.1(3) . . . . ?
C48 C47 C56 C57 -97.1(3) . . . . ?
C48 C49 C50 C51 -0.4(3) . . . . ?
C49 C50 C51 C46 0.8(3) . . . . ?
C49 C50 C51 C53 -178.89(19) . . . . ?
C50 C51 C53 C52 -51.9(3) . . . . ?
C50 C51 C53 C54 72.5(3) . . . . ?
C51 C46 C47 C48 -1.1(3) . . . . ?
C51 C46 C47 C56 177.70(18) . . . . ?
C51 C46 N4 C4 -90.2(2) . . . . ?
C51 C46 N4 C9 87.9(2) . . . . ?
C56 C47 C48 C49 -177.33(19) . . . . ?
Cl1 C5 P1 C1 49.23(14) . . . . ?
Cl1 C5 P1 C3 -36.72(14) . . . . ?
Cl1 C5 P1 P2 5.78(14) . . . . ?
N1 C2 N2 C7 0.3(2) . . . . ?
N1 C2 N2 C10 178.31(18) . . . . ?
N1 C6 C7 N2 -0.2(2) . . . . ?
N1 C22 C23 C24 -179.92(17) . . . . ?
N1 C22 C23 C32 3.2(3) . . . . ?
N1 C22 C27 C26 -179.11(17) . . . . ?
N1 C22 C27 C29 -2.1(3) . . . . ?
N2 C2 N1 C6 -0.4(2) . . . . ?
N2 C2 N1 C22 168.48(18) . . . . ?
N2 C10 C11 C12 177.46(17) . . . . ?
N2 C10 C11 C20 -2.5(3) . . . . ?
N2 C10 C15 C14 -177.68(17) . . . . ?
N2 C10 C15 C17 1.7(3) . . . . ?
N3 C4 N4 C9 0.5(2) . . . . ?
N3 C4 N4 C46 178.88(17) . . . . ?
N3 C8 C9 N4 1.1(2) . . . . ?
N3 C34 C35 C36 176.46(17) . . . . ?
N3 C34 C35 C44 -7.1(3) . . . . ?
N3 C34 C39 C38 -177.06(17) . . . . ?
N3 C34 C39 C41 5.5(3) . . . . ?
N4 C4 N3 C8 0.1(2) . . . . ?
N4 C4 N3 C34 174.25(17) . . . . ?
N4 C46 C47 C48 -179.59(16) . . . . ?
N4 C46 C47 C56 -0.8(3) . . . . ?
N4 C46 C51 C50 178.48(16) . . . . ?
N4 C46 C51 C53 -1.9(3) . . . . ?
P1 C1 C2 N1 -20.9(3) . . . . ?
P1 C1 C2 N2 158.58(17) . . . . ?
P1 C1 P2 C3 6.83(10) . . . . ?
P1 C3 C4 N3 0.6(3) . . . . ?
P1 C3 C4 N4 -178.47(16) . . . . ?
P1 C3 P2 C1 -6.84(10) . . . . ?
P2 C1 C2 N1 -177.35(16) . . . . ?
P2 C1 C2 N2 2.1(3) . . . . ?
P2 C1 P1 C3 -6.61(9) . . . . ?
P2 C1 P1 C5 -109.17(10) . . . . ?
P2 C3 C4 N3 169.41(16) . . . . ?
P2 C3 C4 N4 -9.7(3) . . . . ?
P2 C3 P1 C1 6.64(9) . . . . ?
P2 C3 P1 C5 111.27(10) . . . . ?
F3 C69 C70 C71 -178.5 . . . . ?
F3 C69 C74 C73 178.5 . . . . ?
C69 C70 C71 C72 -0.1 . . . . ?
C70 C69 C74 C73 -0.2 . . . . ?
C70 C71 C72 C73 -0.1 . . . . ?
C71 C72 C73 C74 0.1 . . . . ?
C72 C73 C74 C69 0.0 . . . . ?
C74 C69 C70 C71 0.3 . . . . ?
C75 C76 C77 C78 1.0(5) . . . . ?
C76 C75 C80 C79 1.7(4) . . . . ?
C76 C77 C78 C79 0.3(5) . . . . ?
C77 C78 C79 C80 -0.6(5) . . . . ?
C77 C78 C79 F5 177.2(4) . . . . ?
C78 C79 C80 C75 -0.5(5) . . . . ?
C80 C75 C76 C77 -2.1(5) . . . . ?
C80 C75 C76 F4 173.0(4) . . . . ?
F4 C76 C77 C78 -173.9(4) . . . . ?
F5 C79 C80 C75 -178.3(3) . . . . ?
C024 C64 C65 C66 0.9(6) . . . . ?
C64 C024 C68 C67 0.1(5) . . . . ?
C64 C65 C66 C67 -0.9(5) . . . . ?
C65 C66 C67 C68 0.5(4) . . . . ?
C66 C67 C68 C024 -0.1(4) . . . . ?
C68 C024 C64 C65 -0.6(7) . . . . ?
C68 C024 C64 F2 177.3(4) . . . . ?
F2 C64 C65 C66 -176.9(4) . . . . ?
C58 C59 C60 C61 1.1(4) . . . . ?
C59 C58 C63 C62 0.7(5) . . . . ?
C59 C60 C61 C62 0.5(5) . . . . ?
C60 C61 C62 C63 -1.6(6) . . . . ?
C61 C62 C63 C58 1.1(5) . . . . ?
C63 C58 C59 C60 -1.7(4) . . . . ?
F1 C58 C59 C60 177.5(2) . . . . ?
F1 C58 C63 C62 -178.6(3) . . . . ?
F6 C82 C83 C84 -178.5 . . . . ?
C81 C82 C83 C84 0.2 . . . . ?
C82 C81 C86 C85 0.1 . . . . ?
C82 C83 C84 C85 0.0 . . . . ?
C83 C84 C85 C86 -0.1 . . . . ?
C84 C85 C86 C81 0.1 . . . . ?
C86 C81 C82 F6 178.5 . . . . ?
C86 C81 C82 C83 -0.2 . . . . ?
